data_4117315
loop_
_publ_author_name
'Markus Granitzka'
'Ann-Christin P\"oppler'
'Eike K. Schwarze'
'Daniel Stern'
'Thomas Schulz'
'Michael John'
'Regine Herbst-Irmer'
'Sushil K. Pandey'
'Dietmar Stalke'

_publ_section_title
;
 Aggregation of Donor Base Stabilized 2-Thienyllithium in a Single Crystal
 and in Solution: Distances from X-ray Diffraction and the Nuclear
 Overhauser Effect
;
_journal_name_full 'Journal of the American Chemical Society'
_journal_page_first 1344
_journal_page_last 1351
_journal_paper_doi 10.1021/ja210382c
_journal_volume 134
_journal_year 2012
_chemical_formula_moiety 'C24 H38 Li2 O4 S2'
_chemical_formula_sum 'C24 H38 Li2 O4 S2'
_chemical_formula_weight 468.54
_chemical_name_systematic
; 
 ? 
;
_space_group_IT_number 2
_symmetry_cell_setting triclinic
_symmetry_space_group_name_Hall '-P 1'
_symmetry_space_group_name_H-M 'P -1'
_atom_sites_solution_hydrogens geom
_atom_sites_solution_primary direct
_atom_sites_solution_secondary difmap
_audit_creation_method SHELXL-97
_cell_angle_alpha 97.29(2)
_cell_angle_beta 97.15(2)
_cell_angle_gamma 98.03(2)
_cell_formula_units_Z 2
_cell_length_a 9.303(2)
_cell_length_b 9.531(3)
_cell_length_c 14.945(2)
_cell_measurement_reflns_used 9888
_cell_measurement_temperature 100(2)
_cell_measurement_theta_max 26.36
_cell_measurement_theta_min 2.408
_cell_volume 1287.8(5)
_computing_cell_refinement 'SAINT V7.68A'
_computing_data_collection 'APEX2 v2011.2'
_computing_data_reduction 'SAINT V7.68A'
_computing_molecular_graphics 'XSHELL in SHELXTL-97'
_computing_structure_refinement 'SHELXL in SHELXTL Version 2008/3'
_computing_structure_solution 'SHELXS in SHELXTL Version 2008/3'
_diffrn_ambient_temperature 100(2)
_diffrn_measured_fraction_theta_full 0.994
_diffrn_measured_fraction_theta_max 0.994
_diffrn_measurement_device_type 'BRUKER SMART APEX II Ultra'
_diffrn_measurement_method 'omega scans'
_diffrn_radiation_monochromator mirror
_diffrn_radiation_source 'Turbo Xray-source rotating anode'
_diffrn_radiation_type MoK\a
_diffrn_radiation_wavelength 0.71073
_diffrn_reflns_av_R_equivalents 0.0230
_diffrn_reflns_av_sigmaI/netI 0.0174
_diffrn_reflns_limit_h_max 11
_diffrn_reflns_limit_h_min -11
_diffrn_reflns_limit_k_max 11
_diffrn_reflns_limit_k_min -11
_diffrn_reflns_limit_l_max 18
_diffrn_reflns_limit_l_min -18
_diffrn_reflns_number 25595
_diffrn_reflns_theta_full 26.39
_diffrn_reflns_theta_max 26.39
_diffrn_reflns_theta_min 2.41
_exptl_absorpt_coefficient_mu 0.233
_exptl_absorpt_correction_T_max 0.9505
_exptl_absorpt_correction_T_min 0.8089
_exptl_absorpt_correction_type multi-scan
_exptl_absorpt_process_details SADABS-2008/2
_exptl_crystal_colour colorless
_exptl_crystal_density_diffrn 1.208
_exptl_crystal_description block
_exptl_crystal_F_000 504
_exptl_crystal_size_max 0.30
_exptl_crystal_size_mid 0.20
_exptl_crystal_size_min 0.20
_refine_diff_density_max 0.391
_refine_diff_density_min -0.223
_refine_diff_density_rms 0.036
_refine_ls_extinction_method none
_refine_ls_goodness_of_fit_ref 1.048
_refine_ls_hydrogen_treatment constr
_refine_ls_matrix_type full
_refine_ls_number_parameters 535
_refine_ls_number_reflns 5251
_refine_ls_number_restraints 1498
_refine_ls_restrained_S_all 1.028
_refine_ls_R_factor_all 0.0410
_refine_ls_R_factor_gt 0.0362
_refine_ls_shift/su_max 0.000
_refine_ls_shift/su_mean 0.000
_refine_ls_structure_factor_coef Fsqd
_refine_ls_weighting_details 'calc w=1/[\s^2^(Fo^2^)+(0.0435P)^2^+0.5012P] where P=(Fo^2^+2Fc^2^)/3'
_refine_ls_weighting_scheme calc
_refine_ls_wR_factor_gt 0.0916
_refine_ls_wR_factor_ref 0.0943
_reflns_number_gt 4626
_reflns_number_total 5251
_reflns_threshold_expression >2sigma(I)
_cod_data_source_file ja210382c_si_002.cif
_cod_data_source_block 2
_cod_database_code 4117315

loop_
_symmetry_equiv_pos_as_xyz
'x, y, z'
'-x, -y, -z'

loop_
_atom_site_label
_atom_site_type_symbol
_atom_site_fract_x
_atom_site_fract_y
_atom_site_fract_z
_atom_site_U_iso_or_equiv
_atom_site_adp_type
_atom_site_occupancy
_atom_site_symmetry_multiplicity
_atom_site_calc_flag
_atom_site_refinement_flags
_atom_site_disorder_assembly
_atom_site_disorder_group
Li1 Li 0.2716(2) 0.3732(2) 0.28225(15) 0.0268(5) Uani 1 1 d . . .
Li2 Li 0.1431(2) 0.1309(2) 0.21102(15) 0.0267(4) Uani 1 1 d . A .
S1 S 0.40052(7) 0.14310(12) 0.40607(6) 0.02458(18) Uani 0.7531(19) 1 d PDU A 1
C1 C 0.23816(14) 0.19046(13) 0.35873(9) 0.0238(3) Uani 1 1 d DU A .
C2 C 0.1413(4) 0.1618(6) 0.4192(4) 0.0273(5) Uani 0.7531(19) 1 d PDU A 1
H2 H 0.0431 0.1794 0.4081 0.033 Uiso 0.7531(19) 1 calc PR A 1
C3 C 0.1925(7) 0.1052(14) 0.4988(5) 0.0258(7) Uani 0.7531(19) 1 d PDU A 1
H3 H 0.1339 0.0815 0.5441 0.031 Uiso 0.7531(19) 1 calc PR A 1
C4 C 0.3364(6) 0.0894(9) 0.5017(4) 0.0235(7) Uani 0.7531(19) 1 d PDU A 1
H4 H 0.3926 0.0543 0.5490 0.028 Uiso 0.7531(19) 1 calc PR A 1
S1' S 0.0975(3) 0.1576(4) 0.4220(3) 0.0273(5) Uani 0.2469(19) 1 d PDU A 2
C2' C 0.3594(10) 0.1523(14) 0.4087(8) 0.0287(17) Uani 0.2469(19) 1 d PDU A 2
H2' H 0.4517 0.1589 0.3872 0.034 Uiso 0.2469(19) 1 calc PR A 2
C3' C 0.340(2) 0.103(3) 0.4927(13) 0.0279(19) Uani 0.2469(19) 1 d PDU A 2
H3' H 0.4160 0.0762 0.5326 0.033 Uiso 0.2469(19) 1 calc PR A 2
C4' C 0.199(2) 0.100(5) 0.5085(17) 0.0256(18) Uani 0.2469(19) 1 d PDU A 2
H4' H 0.1621 0.0694 0.5606 0.031 Uiso 0.2469(19) 1 calc PR A 2
S2 S 0.36574(7) 0.26413(7) 0.07553(5) 0.03763(19) Uani 0.789(2) 1 d PDU A 1
C5 C 0.2185(3) 0.2954(3) 0.1330(2) 0.0230(5) Uani 0.789(2) 1 d PDU A 1
C6 C 0.1529(5) 0.3933(7) 0.0864(4) 0.0335(9) Uani 0.789(2) 1 d PDU A 1
H6 H 0.0715 0.4323 0.1059 0.040 Uiso 0.789(2) 1 calc PR A 1
C7 C 0.2134(4) 0.4322(4) 0.0083(2) 0.0370(7) Uani 0.789(2) 1 d PDU A 1
H7 H 0.1778 0.4987 -0.0278 0.044 Uiso 0.789(2) 1 calc PR A 1
C8 C 0.3276(5) 0.3634(5) -0.0085(3) 0.0373(8) Uani 0.789(2) 1 d PDU A 1
H8 H 0.3784 0.3698 -0.0595 0.045 Uiso 0.789(2) 1 calc PR A 1
S2' S 0.1172(6) 0.3984(8) 0.0798(5) 0.0430(11) Uani 0.211(2) 1 d PDU A 2
C5' C 0.2474(12) 0.3176(16) 0.1364(9) 0.0230(5) Uani 0.211(2) 1 d PDU A 2
C6' C 0.3799(11) 0.3273(13) 0.0868(6) 0.0414(17) Uani 0.211(2) 1 d PDU A 2
H6' H 0.4725 0.3023 0.1074 0.050 Uiso 0.211(2) 1 calc PR A 2
C7' C 0.3413(19) 0.380(2) 0.0035(11) 0.0373(19) Uani 0.211(2) 1 d PDU A 2
H7' H 0.4093 0.3948 -0.0381 0.045 Uiso 0.211(2) 1 calc PR A 2
C8' C 0.2029(16) 0.4090(17) -0.0131(8) 0.0371(18) Uani 0.211(2) 1 d PDU A 2
H8' H 0.1598 0.4320 -0.0693 0.045 Uiso 0.211(2) 1 calc PR A 2
O1 O 0.46451(13) 0.49535(16) 0.30915(9) 0.0316(3) Uani 0.920(3) 1 d PDU A 1
C9 C 0.5766(2) 0.5151(2) 0.38683(13) 0.0319(5) Uani 0.920(3) 1 d PDU A 1
H9A H 0.5721 0.4279 0.4166 0.038 Uiso 0.920(3) 1 calc PR A 1
H9B H 0.5647 0.5968 0.4318 0.038 Uiso 0.920(3) 1 calc PR A 1
C10 C 0.7223(2) 0.5450(5) 0.3501(2) 0.0354(5) Uani 0.920(3) 1 d PDU A 1
H10A H 0.7767 0.4632 0.3531 0.042 Uiso 0.920(3) 1 calc PR A 1
H10B H 0.7843 0.6322 0.3854 0.042 Uiso 0.920(3) 1 calc PR A 1
C11 C 0.6788(2) 0.5664(2) 0.25077(15) 0.0406(5) Uani 0.920(3) 1 d PDU A 1
H11A H 0.7385 0.6528 0.2363 0.049 Uiso 0.920(3) 1 calc PR A 1
H11B H 0.6905 0.4821 0.2079 0.049 Uiso 0.920(3) 1 calc PR A 1
C12 C 0.51929(17) 0.58427(19) 0.24673(13) 0.0374(4) Uani 0.920(3) 1 d PDU A 1
H12A H 0.5097 0.6855 0.2657 0.045 Uiso 0.920(3) 1 calc PR A 1
H12B H 0.4658 0.5524 0.1843 0.045 Uiso 0.920(3) 1 calc PR A 1
O1' O 0.5014(16) 0.4397(18) 0.2916(10) 0.032(2) Uani 0.080(3) 1 d PDU A 2
C9' C 0.597(3) 0.487(3) 0.3784(12) 0.032(2) Uani 0.080(3) 1 d PDU A 2
H9'1 H 0.6040 0.4061 0.4132 0.038 Uiso 0.080(3) 1 calc PR A 2
H9'2 H 0.5577 0.5629 0.4155 0.038 Uiso 0.080(3) 1 calc PR A 2
C10' C 0.744(3) 0.545(6) 0.355(3) 0.034(3) Uani 0.080(3) 1 d PDU A 2
H10C H 0.8003 0.4669 0.3375 0.041 Uiso 0.080(3) 1 calc PR A 2
H10D H 0.8037 0.6136 0.4059 0.041 Uiso 0.080(3) 1 calc PR A 2
C11' C 0.696(2) 0.618(2) 0.2744(16) 0.037(2) Uani 0.080(3) 1 d PDU A 2
H11C H 0.6645 0.7104 0.2947 0.044 Uiso 0.080(3) 1 calc PR A 2
H11D H 0.7752 0.6346 0.2368 0.044 Uiso 0.080(3) 1 calc PR A 2
C12' C 0.5680(19) 0.511(2) 0.2226(10) 0.037(3) Uani 0.080(3) 1 d PDU A 2
H12C H 0.4966 0.5597 0.1886 0.044 Uiso 0.080(3) 1 calc PR A 2
H12D H 0.6024 0.4404 0.1788 0.044 Uiso 0.080(3) 1 calc PR A 2
O2 O 0.1347(5) 0.5110(7) 0.3241(4) 0.0209(7) Uani 0.655(6) 1 d PDU A 1
C13 C 0.1213(8) 0.6376(7) 0.2825(4) 0.0285(9) Uani 0.655(6) 1 d PDU A 1
H13A H 0.0267 0.6249 0.2416 0.034 Uiso 0.655(6) 1 calc PR A 1
H13B H 0.2020 0.6576 0.2463 0.034 Uiso 0.655(6) 1 calc PR A 1
C14 C 0.1289(4) 0.7595(2) 0.35964(16) 0.0293(6) Uani 0.655(6) 1 d PDU A 1
H14A H 0.1784 0.8507 0.3447 0.035 Uiso 0.655(6) 1 calc PR A 1
H14B H 0.0297 0.7719 0.3736 0.035 Uiso 0.655(6) 1 calc PR A 1
C15 C 0.2182(4) 0.7106(4) 0.4382(2) 0.0353(7) Uani 0.655(6) 1 d PDU A 1
H15A H 0.3246 0.7355 0.4366 0.042 Uiso 0.655(6) 1 calc PR A 1
H15B H 0.1951 0.7536 0.4975 0.042 Uiso 0.655(6) 1 calc PR A 1
C16 C 0.1706(10) 0.5516(6) 0.4219(5) 0.0295(11) Uani 0.655(6) 1 d PDU A 1
H16A H 0.2507 0.5025 0.4463 0.035 Uiso 0.655(6) 1 calc PR A 1
H16B H 0.0839 0.5254 0.4521 0.035 Uiso 0.655(6) 1 calc PR A 1
O2' O 0.1604(12) 0.5151(13) 0.3228(9) 0.0340(17) Uani 0.345(6) 1 d PDU A 2
C13' C 0.1443(19) 0.6492(14) 0.2874(8) 0.0349(19) Uani 0.345(6) 1 d PDU A 2
H13C H 0.0397 0.6563 0.2701 0.042 Uiso 0.345(6) 1 calc PR A 2
H13D H 0.1958 0.6574 0.2337 0.042 Uiso 0.345(6) 1 calc PR A 2
C14' C 0.2133(8) 0.7606(4) 0.3652(3) 0.0324(12) Uani 0.345(6) 1 d PDU A 2
H14C H 0.1805 0.8537 0.3589 0.039 Uiso 0.345(6) 1 calc PR A 2
H14D H 0.3217 0.7732 0.3712 0.039 Uiso 0.345(6) 1 calc PR A 2
C15' C 0.1577(8) 0.6979(7) 0.4456(4) 0.0318(12) Uani 0.345(6) 1 d PDU A 2
H15C H 0.2273 0.7320 0.5024 0.038 Uiso 0.345(6) 1 calc PR A 2
H15D H 0.0606 0.7237 0.4546 0.038 Uiso 0.345(6) 1 calc PR A 2
C16' C 0.147(2) 0.5380(12) 0.4183(9) 0.0295(17) Uani 0.345(6) 1 d PDU A 2
H16C H 0.2272 0.5017 0.4542 0.035 Uiso 0.345(6) 1 calc PR A 2
H16D H 0.0521 0.4875 0.4292 0.035 Uiso 0.345(6) 1 calc PR A 2
O3 O 0.17817(13) -0.06138(13) 0.16539(9) 0.0268(3) Uani 0.908(3) 1 d PDU A 1
C17 C 0.3315(4) -0.0737(6) 0.17308(16) 0.0300(5) Uani 0.908(3) 1 d PDU A 1
H17A H 0.3611 -0.1197 0.2268 0.036 Uiso 0.908(3) 1 calc PR A 1
H17B H 0.3922 0.0220 0.1796 0.036 Uiso 0.908(3) 1 calc PR A 1
C18 C 0.3499(3) -0.1656(3) 0.08550(18) 0.0532(7) Uani 0.908(3) 1 d PDU A 1
H18A H 0.4434 -0.1311 0.0643 0.064 Uiso 0.908(3) 1 calc PR A 1
H18B H 0.3475 -0.2671 0.0942 0.064 Uiso 0.908(3) 1 calc PR A 1
C19 C 0.2209(3) -0.1479(2) 0.01954(13) 0.0579(6) Uani 0.908(3) 1 d PDU A 1
H19A H 0.2415 -0.0600 -0.0086 0.070 Uiso 0.908(3) 1 calc PR A 1
H19B H 0.1935 -0.2316 -0.0291 0.070 Uiso 0.908(3) 1 calc PR A 1
C20 C 0.1040(2) -0.1373(2) 0.07840(12) 0.0493(5) Uani 0.908(3) 1 d PDU A 1
H20A H 0.0292 -0.0839 0.0520 0.059 Uiso 0.908(3) 1 calc PR A 1
H20B H 0.0552 -0.2338 0.0852 0.059 Uiso 0.908(3) 1 calc PR A 1
O3' O 0.1991(17) -0.0264(19) 0.1367(9) 0.043(2) Uani 0.092(3) 1 d PDU A 2
C17' C 0.337(4) -0.062(7) 0.1754(15) 0.039(2) Uani 0.092(3) 1 d PDU A 2
H17C H 0.3227 -0.1229 0.2235 0.047 Uiso 0.092(3) 1 calc PR A 2
H17D H 0.4067 0.0261 0.2024 0.047 Uiso 0.092(3) 1 calc PR A 2
C18' C 0.395(3) -0.142(3) 0.0971(16) 0.047(3) Uani 0.092(3) 1 d PDU A 2
H18C H 0.5035 -0.1248 0.1058 0.056 Uiso 0.092(3) 1 calc PR A 2
H18D H 0.3597 -0.2459 0.0905 0.056 Uiso 0.092(3) 1 calc PR A 2
C19' C 0.334(2) -0.080(3) 0.0164(11) 0.057(2) Uani 0.092(3) 1 d PDU A 2
H19C H 0.3254 -0.1489 -0.0404 0.069 Uiso 0.092(3) 1 calc PR A 2
H19D H 0.3957 0.0102 0.0100 0.069 Uiso 0.092(3) 1 calc PR A 2
C20' C 0.1828(19) -0.054(3) 0.0388(10) 0.058(3) Uani 0.092(3) 1 d PDU A 2
H20C H 0.1531 0.0287 0.0118 0.069 Uiso 0.092(3) 1 calc PR A 2
H20D H 0.1079 -0.1397 0.0150 0.069 Uiso 0.092(3) 1 calc PR A 2
O4 O -0.06992(10) 0.10208(10) 0.20255(7) 0.0292(2) Uani 1 1 d DU . .
C21 C -0.1414(8) 0.2227(6) 0.2303(9) 0.0278(10) Uani 0.657(7) 1 d PDU A 1
H21A H -0.1344 0.2926 0.1868 0.033 Uiso 0.657(7) 1 calc PR A 1
H21B H -0.0960 0.2716 0.2918 0.033 Uiso 0.657(7) 1 calc PR A 1
C22 C -0.3013(3) 0.1586(3) 0.2306(3) 0.0327(7) Uani 0.657(7) 1 d PDU A 1
H22A H -0.3502 0.2209 0.2712 0.039 Uiso 0.657(7) 1 calc PR A 1
H22B H -0.3577 0.1399 0.1685 0.039 Uiso 0.657(7) 1 calc PR A 1
C23 C -0.2806(3) 0.0204(4) 0.2676(3) 0.0401(8) Uani 0.657(7) 1 d PDU A 1
H23A H -0.3714 -0.0511 0.2529 0.048 Uiso 0.657(7) 1 calc PR A 1
H23B H -0.2497 0.0377 0.3345 0.048 Uiso 0.657(7) 1 calc PR A 1
C24 C -0.1589(7) -0.0272(6) 0.2171(6) 0.0407(12) Uani 0.657(7) 1 d PDU A 1
H24A H -0.0994 -0.0836 0.2539 0.049 Uiso 0.657(7) 1 calc PR A 1
H24B H -0.2010 -0.0870 0.1581 0.049 Uiso 0.657(7) 1 calc PR A 1
C21' C -0.1490(18) 0.2147(13) 0.2306(17) 0.0303(18) Uani 0.343(7) 1 d PDU A 2
H21C H -0.1880 0.2577 0.1776 0.036 Uiso 0.343(7) 1 calc PR A 2
H21D H -0.0850 0.2906 0.2752 0.036 Uiso 0.343(7) 1 calc PR A 2
C22' C -0.2709(6) 0.1433(6) 0.2732(5) 0.0388(13) Uani 0.343(7) 1 d PDU A 2
H22C H -0.3604 0.1874 0.2616 0.047 Uiso 0.343(7) 1 calc PR A 2
H22D H -0.2425 0.1497 0.3399 0.047 Uiso 0.343(7) 1 calc PR A 2
C23' C -0.2961(7) -0.0123(7) 0.2270(6) 0.0432(14) Uani 0.343(7) 1 d PDU A 2
H23C H -0.3479 -0.0778 0.2632 0.052 Uiso 0.343(7) 1 calc PR A 2
H23D H -0.3506 -0.0241 0.1646 0.052 Uiso 0.343(7) 1 calc PR A 2
C24' C -0.1393(12) -0.0334(11) 0.2264(11) 0.0350(17) Uani 0.343(7) 1 d PDU A 2
H24C H -0.0943 -0.0497 0.2870 0.042 Uiso 0.343(7) 1 calc PR A 2
H24D H -0.1316 -0.1154 0.1803 0.042 Uiso 0.343(7) 1 calc PR A 2

loop_
_atom_site_aniso_label
_atom_site_aniso_U_11
_atom_site_aniso_U_22
_atom_site_aniso_U_33
_atom_site_aniso_U_23
_atom_site_aniso_U_13
_atom_site_aniso_U_12
Li1 0.0285(11) 0.0252(11) 0.0276(11) 0.0057(9) 0.0067(9) 0.0028(9)
Li2 0.0252(11) 0.0264(11) 0.0294(11) 0.0019(9) 0.0056(9) 0.0075(9)
S1 0.0209(3) 0.0278(3) 0.0272(3) 0.0079(2) 0.0054(2) 0.0059(3)
C1 0.0248(6) 0.0209(6) 0.0264(6) 0.0040(5) 0.0049(5) 0.0049(5)
C2 0.0260(15) 0.0293(5) 0.0286(5) 0.0065(4) 0.0072(10) 0.0068(12)
C3 0.0289(13) 0.0237(19) 0.025(2) -0.0004(16) 0.0090(14) 0.0054(13)
C4 0.0285(12) 0.023(2) 0.0206(13) 0.0057(9) 0.0053(10) 0.0052(11)
S1' 0.0260(15) 0.0293(5) 0.0286(5) 0.0065(4) 0.0072(10) 0.0068(12)
C2' 0.028(3) 0.021(3) 0.037(3) -0.001(2) 0.010(3) 0.003(3)
C3' 0.029(3) 0.022(4) 0.032(4) 0.001(3) -0.004(3) 0.008(3)
C4' 0.033(3) 0.023(4) 0.023(3) 0.008(3) 0.001(3) 0.007(3)
S2 0.0480(3) 0.0369(4) 0.0383(3) 0.0142(3) 0.0251(2) 0.0174(3)
C5 0.0168(12) 0.0271(13) 0.0241(7) 0.0024(8) 0.0067(9) -0.0015(9)
C6 0.0235(18) 0.0402(17) 0.0314(14) 0.0019(11) -0.0013(13) -0.0063(13)
C7 0.0437(13) 0.0342(14) 0.0317(15) 0.0108(12) -0.0026(11) 0.0027(10)
C8 0.0454(15) 0.0427(17) 0.0241(14) 0.0046(12) 0.0115(11) 0.0018(13)
S2' 0.042(2) 0.0564(17) 0.0376(17) 0.0167(14) 0.0141(18) 0.0161(19)
C5' 0.0168(12) 0.0271(13) 0.0241(7) 0.0024(8) 0.0067(9) -0.0015(9)
C6' 0.051(3) 0.049(4) 0.029(3) 0.003(3) 0.012(3) 0.023(4)
C7' 0.042(3) 0.041(4) 0.027(3) 0.004(3) 0.013(3) -0.001(3)
C8' 0.043(3) 0.045(4) 0.025(3) 0.008(3) 0.011(3) 0.005(3)
O1 0.0230(6) 0.0351(7) 0.0372(6) 0.0130(5) 0.0061(5) -0.0018(5)
C9 0.0297(10) 0.0297(11) 0.0333(8) 0.0006(7) 0.0049(7) -0.0020(7)
C10 0.0253(10) 0.0339(9) 0.0449(10) -0.0033(8) 0.0045(8) 0.0064(10)
C11 0.0315(10) 0.0445(11) 0.0543(12) 0.0226(9) 0.0186(9) 0.0102(9)
C12 0.0291(8) 0.0356(9) 0.0541(10) 0.0245(8) 0.0123(7) 0.0056(7)
O1' 0.027(4) 0.035(4) 0.035(4) 0.014(4) 0.004(3) 0.001(3)
C9' 0.026(4) 0.032(5) 0.036(4) 0.007(4) 0.002(4) 0.004(4)
C10' 0.027(4) 0.035(5) 0.042(4) 0.006(4) 0.011(4) 0.004(4)
C11' 0.027(4) 0.040(5) 0.046(4) 0.011(4) 0.016(4) 0.003(4)
C12' 0.027(5) 0.046(5) 0.044(4) 0.023(4) 0.012(4) 0.005(4)
O2 0.0161(10) 0.0205(10) 0.0262(13) 0.0010(9) 0.0052(8) 0.0029(8)
C13 0.031(2) 0.0241(17) 0.0318(15) 0.0029(12) 0.0060(13) 0.0081(14)
C14 0.0284(15) 0.0232(10) 0.0377(12) 0.0038(8) 0.0080(10) 0.0063(10)
C15 0.0402(18) 0.0282(12) 0.0340(14) -0.0051(10) 0.0005(14) 0.0065(14)
C16 0.036(3) 0.0306(17) 0.0237(14) 0.0042(13) 0.0087(14) 0.0053(16)
O2' 0.054(4) 0.024(2) 0.027(2) 0.0045(17) 0.017(3) 0.006(3)
C13' 0.044(4) 0.027(3) 0.034(3) 0.009(2) 0.004(3) 0.005(3)
C14' 0.040(3) 0.0241(17) 0.032(2) 0.0009(15) 0.007(2) 0.0041(19)
C15' 0.034(3) 0.031(2) 0.031(2) -0.0022(16) 0.013(2) 0.003(2)
C16' 0.034(4) 0.026(2) 0.029(3) 0.001(2) 0.011(3) 0.003(2)
O3 0.0260(6) 0.0268(6) 0.0262(6) -0.0015(4) -0.0013(5) 0.0087(4)
C17 0.0300(8) 0.0337(14) 0.0309(8) 0.0083(7) 0.0087(7) 0.0134(8)
C18 0.0590(15) 0.0612(15) 0.0434(12) -0.0058(10) 0.0182(11) 0.0255(13)
C19 0.0861(16) 0.0554(12) 0.0283(9) -0.0039(8) 0.0066(9) 0.0080(11)
C20 0.0563(12) 0.0506(11) 0.0331(9) -0.0099(8) -0.0149(8) 0.0146(9)
O3' 0.042(4) 0.045(4) 0.040(4) -0.010(4) -0.004(3) 0.018(4)
C17' 0.038(4) 0.044(5) 0.037(4) -0.005(4) 0.006(4) 0.019(4)
C18' 0.047(5) 0.059(5) 0.035(5) -0.006(4) 0.010(4) 0.019(4)
C19' 0.067(5) 0.066(5) 0.037(4) -0.012(4) 0.002(4) 0.027(5)
C20' 0.062(4) 0.063(5) 0.040(4) -0.023(5) -0.012(4) 0.025(4)
O4 0.0221(5) 0.0259(5) 0.0399(5) 0.0040(4) 0.0059(4) 0.0049(4)
C21 0.0199(17) 0.0302(16) 0.033(2) 0.0009(18) 0.0050(16) 0.0063(15)
C22 0.0230(12) 0.0407(13) 0.0399(16) 0.0171(12) 0.0097(11) 0.0091(9)
C23 0.0271(13) 0.0487(19) 0.0500(19) 0.0269(16) 0.0076(14) 0.0053(12)
C24 0.029(2) 0.0295(15) 0.063(3) 0.0163(15) -0.0027(16) 0.0025(13)
C21' 0.031(4) 0.031(3) 0.031(4) 0.005(3) 0.004(3) 0.010(3)
C22' 0.031(2) 0.041(2) 0.046(3) 0.004(2) 0.014(2) 0.0051(18)
C23' 0.033(2) 0.041(2) 0.052(3) -0.003(2) 0.009(3) -0.0033(18)
C24' 0.025(3) 0.031(3) 0.048(3) 0.007(3) 0.008(3) 0.000(2)

loop_
_atom_type_symbol
_atom_type_description
_atom_type_scat_dispersion_real
_atom_type_scat_dispersion_imag
_atom_type_scat_source
C C 0.0033 0.0016 'International Tables Vol C Tables 4.2.6.8 and 6.1.1.4'
H H 0.0000 0.0000 'International Tables Vol C Tables 4.2.6.8 and 6.1.1.4'
O O 0.0106 0.0060 'International Tables Vol C Tables 4.2.6.8 and 6.1.1.4'
Li Li -0.0003 0.0001 'International Tables Vol C Tables 4.2.6.8 and 6.1.1.4'
S S 0.1246 0.1234 'International Tables Vol C Tables 4.2.6.8 and 6.1.1.4'

loop_
_geom_angle_atom_site_label_1
_geom_angle_atom_site_label_2
_geom_angle_atom_site_label_3
_geom_angle
O2' Li1 O1 97.0(4)
O2' Li1 O2 5.5(5)
O1 Li1 O2 102.38(18)
O2' Li1 O1' 116.5(6)
O1 Li1 O1' 19.5(5)
O2 Li1 O1' 121.9(6)
O2' Li1 C5' 114.4(5)
O1 Li1 C5' 102.0(3)
O2 Li1 C5' 113.4(4)
O1' Li1 C5' 92.2(5)
O2' Li1 C1 109.9(4)
O1 Li1 C1 116.86(12)
O2 Li1 C1 106.4(2)
O1' Li1 C1 107.6(4)
C5' Li1 C1 115.3(4)
O2' Li1 C5 113.2(4)
O1 Li1 C5 109.92(12)
O2 Li1 C5 111.4(2)
O1' Li1 C5 99.5(4)
C5' Li1 C5 7.9(3)
C1 Li1 C5 109.65(12)
O2' Li1 Li2 119.5(4)
O1 Li1 Li2 143.34(13)
O2 Li1 Li2 114.12(18)
O1' Li1 Li2 123.9(5)
C5' Li1 Li2 61.1(4)
C1 Li1 Li2 56.71(8)
C5 Li1 Li2 54.18(10)
O3' Li2 O4 108.8(5)
O3' Li2 O3 18.1(5)
O4 Li2 O3 101.61(11)
O3' Li2 C5 96.7(6)
O4 Li2 C5 110.96(13)
O3 Li2 C5 114.71(14)
O3' Li2 C1 121.0(5)
O4 Li2 C1 108.03(11)
O3 Li2 C1 110.06(11)
C5 Li2 C1 110.94(13)
O3' Li2 C5' 97.6(7)
O4 Li2 C5' 115.8(3)
O3 Li2 C5' 115.4(4)
C5 Li2 C5' 5.8(4)
C1 Li2 C5' 105.8(4)
O3' Li2 Li1 133.9(5)
O4 Li2 Li1 115.69(11)
O3 Li2 Li1 142.44(12)
C5 Li2 Li1 56.83(11)
C1 Li2 Li1 55.39(8)
C5' Li2 Li1 52.5(4)
C4 S1 C1 96.22(19)
C2 C1 C2' 96.6(5)
C2' C1 S1' 104.8(4)
C2 C1 S1 104.9(2)
S1' C1 S1 112.95(14)
C2 C1 Li1 130.1(2)
C2' C1 Li1 118.8(5)
S1' C1 Li1 124.89(15)
S1 C1 Li1 113.23(9)
C2 C1 Li2 115.0(2)
C2' C1 Li2 131.1(5)
S1' C1 Li2 107.60(15)
S1 C1 Li2 123.84(9)
Li1 C1 Li2 67.90(9)
C1 C2 C3 118.2(3)
C1 C2 H2 120.9
C3 C2 H2 120.9
C4 C3 C2 111.3(4)
C4 C3 H3 124.4
C2 C3 H3 124.4
C3 C4 S1 109.4(4)
C3 C4 H4 125.3
S1 C4 H4 125.3
C4' S1' C1 96.2(6)
C1 C2' C3' 117.6(9)
C1 C2' H2' 121.2
C3' C2' H2' 121.2
C4' C3' C2' 110.9(13)
C4' C3' H3' 124.6
C2' C3' H3' 124.6
C3' C4' S1' 110.5(12)
C3' C4' H4' 124.8
S1' C4' H4' 124.8
C8 S2 C5 96.72(19)
C6 C5 S2 104.0(3)
C6 C5 Li2 135.2(3)
S2 C5 Li2 115.55(18)
C6 C5 Li1 111.7(3)
S2 C5 Li1 116.61(14)
Li2 C5 Li1 68.98(12)
C5 C6 C7 117.1(4)
C5 C6 H6 121.5
C7 C6 H6 121.5
C8 C7 C6 112.2(4)
C8 C7 H7 123.9
C6 C7 H7 123.9
C7 C8 S2 109.7(3)
C7 C8 H8 125.2
S2 C8 H8 125.2
C8' S2' C5' 94.7(7)
C6' C5' S2' 108.2(8)
C6' C5' Li1 120.9(8)
S2' C5' Li1 113.1(8)
C6' C5' Li2 130.0(9)
S2' C5' Li2 112.6(6)
Li1 C5' Li2 66.4(4)
C7' C6' C5' 107.9(10)
C7' C6' H6' 126.0
C5' C6' H6' 126.0
C8' C7' C6' 116.6(14)
C8' C7' H7' 121.7
C6' C7' H7' 121.7
C7' C8' S2' 110.8(12)
C7' C8' H8' 124.6
S2' C8' H8' 124.6
C12 O1 C9 106.53(13)
C12 O1 Li1 122.48(12)
C9 O1 Li1 130.99(13)
O1 C9 C10 105.86(15)
O1 C9 H9A 110.6
C10 C9 H9A 110.6
O1 C9 H9B 110.6
C10 C9 H9B 110.6
H9A C9 H9B 108.7
C9 C10 C11 104.59(15)
C9 C10 H10A 110.8
C11 C10 H10A 110.8
C9 C10 H10B 110.8
C11 C10 H10B 110.8
H10A C10 H10B 108.9
C12 C11 C10 103.29(18)
C12 C11 H11A 111.1
C10 C11 H11A 111.1
C12 C11 H11B 111.1
C10 C11 H11B 111.1
H11A C11 H11B 109.1
O1 C12 C11 104.30(13)
O1 C12 H12A 110.9
C11 C12 H12A 110.9
O1 C12 H12B 110.9
C11 C12 H12B 110.9
H12A C12 H12B 108.9
C9' O1' C12' 107.7(11)
C9' O1' Li1 122.7(13)
C12' O1' Li1 123.0(10)
O1' C9' C10' 106.0(15)
O1' C9' H9'1 110.5
C10' C9' H9'1 110.5
O1' C9' H9'2 110.5
C10' C9' H9'2 110.5
H9'1 C9' H9'2 108.7
C9' C10' C11' 99.6(15)
C9' C10' H10C 111.9
C11' C10' H10C 111.9
C9' C10' H10D 111.9
C11' C10' H10D 111.9
H10C C10' H10D 109.6
C12' C11' C10' 102.5(15)
C12' C11' H11C 111.3
C10' C11' H11C 111.3
C12' C11' H11D 111.3
C10' C11' H11D 111.3
H11C C11' H11D 109.2
O1' C12' C11' 105.5(11)
O1' C12' H12C 110.6
C11' C12' H12C 110.6
O1' C12' H12D 110.6
C11' C12' H12D 110.6
H12C C12' H12D 108.8
C13 O2 C16 109.0(5)
C13 O2 Li1 120.9(5)
C16 O2 Li1 108.4(5)
O2 C13 C14 106.6(5)
O2 C13 H13A 110.4
C14 C13 H13A 110.4
O2 C13 H13B 110.4
C14 C13 H13B 110.4
H13A C13 H13B 108.6
C15 C14 C13 102.7(3)
C15 C14 H14A 111.2
C13 C14 H14A 111.2
C15 C14 H14B 111.2
C13 C14 H14B 111.2
H14A C14 H14B 109.1
C16 C15 C14 102.8(3)
C16 C15 H15A 111.2
C14 C15 H15A 111.2
C16 C15 H15B 111.2
C14 C15 H15B 111.2
H15A C15 H15B 109.1
O2 C16 C15 106.4(5)
O2 C16 H16A 110.5
C15 C16 H16A 110.5
O2 C16 H16B 110.5
C15 C16 H16B 110.5
H16A C16 H16B 108.6
C16' O2' C13' 107.4(10)
C16' O2' Li1 117.7(10)
C13' O2' Li1 128.0(10)
O2' C13' C14' 103.3(9)
O2' C13' H13C 111.1
C14' C13' H13C 111.1
O2' C13' H13D 111.1
C14' C13' H13D 111.1
H13C C13' H13D 109.1
C13' C14' C15' 101.9(7)
C13' C14' H14C 111.4
C15' C14' H14C 111.4
C13' C14' H14D 111.4
C15' C14' H14D 111.4
H14C C14' H14D 109.2
C16' C15' C14' 103.6(6)
C16' C15' H15C 111.0
C14' C15' H15C 111.0
C16' C15' H15D 111.0
C14' C15' H15D 111.0
H15C C15' H15D 109.0
O2' C16' C15' 106.8(9)
O2' C16' H16C 110.4
C15' C16' H16C 110.4
O2' C16' H16D 110.4
C15' C16' H16D 110.4
H16C C16' H16D 108.6
C17 O3 C20 109.22(17)
C17 O3 Li2 113.1(2)
C20 O3 Li2 121.35(13)
O3 C17 C18 105.8(2)
O3 C17 H17A 110.6
C18 C17 H17A 110.6
O3 C17 H17B 110.6
C18 C17 H17B 110.6
H17A C17 H17B 108.7
C19 C18 C17 103.44(18)
C19 C18 H18A 111.1
C17 C18 H18A 111.1
C19 C18 H18B 111.1
C17 C18 H18B 111.1
H18A C18 H18B 109.0
C20 C19 C18 102.70(17)
C20 C19 H19A 111.2
C18 C19 H19A 111.2
C20 C19 H19B 111.2
C18 C19 H19B 111.2
H19A C19 H19B 109.1
O3 C20 C19 105.35(16)
O3 C20 H20A 110.7
C19 C20 H20A 110.7
O3 C20 H20B 110.7
C19 C20 H20B 110.7
H20A C20 H20B 108.8
C20' O3' C17' 110.0(12)
C20' O3' Li2 127.7(12)
C17' O3' Li2 111.8(18)
O3' C17' C18' 105.5(14)
O3' C17' H17C 110.6
C18' C17' H17C 110.6
O3' C17' H17D 110.6
C18' C17' H17D 110.6
H17C C17' H17D 108.8
C19' C18' C17' 103.6(15)
C19' C18' H18C 111.0
C17' C18' H18C 111.0
C19' C18' H18D 111.0
C17' C18' H18D 111.0
H18C C18' H18D 109.0
C18' C19' C20' 102.6(12)
C18' C19' H19C 111.2
C20' C19' H19C 111.2
C18' C19' H19D 111.2
C20' C19' H19D 111.2
H19C C19' H19D 109.2
O3' C20' C19' 105.3(10)
O3' C20' H20C 110.7
C19' C20' H20C 110.7
O3' C20' H20D 110.7
C19' C20' H20D 110.7
H20C C20' H20D 108.8
C21' O4 C24 104.8(5)
C24 O4 C21 108.5(3)
C21' O4 C24' 109.8(6)
C21 O4 C24' 113.4(5)
C21' O4 Li2 122.6(7)
C24 O4 Li2 124.9(2)
C21 O4 Li2 119.0(3)
C24' O4 Li2 116.5(4)
O4 C21 C22 105.2(4)
O4 C21 H21A 110.7
C22 C21 H21A 110.7
O4 C21 H21B 110.7
C22 C21 H21B 110.7
H21A C21 H21B 108.8
C23 C22 C21 100.2(4)
C23 C22 H22A 111.7
C21 C22 H22A 111.7
C23 C22 H22B 111.7
C21 C22 H22B 111.7
H22A C22 H22B 109.5
C22 C23 C24 101.5(3)
C22 C23 H23A 111.5
C24 C23 H23A 111.5
C22 C23 H23B 111.5
C24 C23 H23B 111.5
H23A C23 H23B 109.3
O4 C24 C23 106.2(4)
O4 C24 H24A 110.5
C23 C24 H24A 110.5
O4 C24 H24B 110.5
C23 C24 H24B 110.5
H24A C24 H24B 108.7
O4 C21' C22' 104.6(7)
O4 C21' H21C 110.8
C22' C21' H21C 110.8
O4 C21' H21D 110.8
C22' C21' H21D 110.8
H21C C21' H21D 108.9
C21' C22' C23' 104.2(7)
C21' C22' H22C 110.9
C23' C22' H22C 110.9
C21' C22' H22D 110.9
C23' C22' H22D 110.9
H22C C22' H22D 108.9
C24' C23' C22' 99.2(6)
C24' C23' H23C 111.9
C22' C23' H23C 111.9
C24' C23' H23D 111.9
C22' C23' H23D 111.9
H23C C23' H23D 109.6
O4 C24' C23' 103.1(7)
O4 C24' H24C 111.1
C23' C24' H24C 111.1
O4 C24' H24D 111.1
C23' C24' H24D 111.1
H24C C24' H24D 109.1

loop_
_geom_bond_atom_site_label_1
_geom_bond_atom_site_label_2
_geom_bond_distance
Li1 O2' 1.899(12)
Li1 O1 1.963(2)
Li1 O2 2.048(6)
Li1 O1' 2.125(14)
Li1 C5' 2.152(14)
Li1 C1 2.209(3)
Li1 C5 2.230(4)
Li1 Li2 2.487(3)
Li2 O3' 1.922(14)
Li2 O4 1.948(2)
Li2 O3 1.959(3)
Li2 C5 2.160(4)
Li2 C1 2.244(3)
Li2 C5' 2.375(13)
S1 C4 1.724(4)
S1 C1 1.7295(15)
C1 C2 1.378(4)
C1 C2' 1.391(9)
C1 S1' 1.724(3)
C2 C3 1.424(7)
C2 H2 0.9500
C3 C4 1.364(5)
C3 H3 0.9500
C4 H4 0.9500
S1' C4' 1.699(14)
C2' C3' 1.417(14)
C2' H2' 0.9500
C3' C4' 1.363(14)
C3' H3' 0.9500
C4' H4' 0.9500
S2 C8 1.698(4)
S2 C5 1.745(3)
C5 C6 1.395(6)
C6 C7 1.425(7)
C6 H6 0.9500
C7 C8 1.357(5)
C7 H7 0.9500
C8 H8 0.9500
S2' C8' 1.692(12)
S2' C5' 1.717(13)
C5' C6' 1.514(12)
C6' C7' 1.425(15)
C6' H6' 0.9500
C7' C8' 1.353(14)
C7' H7' 0.9500
C8' H8' 0.9500
O1 C12 1.4306(18)
O1 C9 1.435(2)
C9 C10 1.529(3)
C9 H9A 0.9900
C9 H9B 0.9900
C10 C11 1.536(3)
C10 H10A 0.9900
C10 H10B 0.9900
C11 C12 1.511(2)
C11 H11A 0.9900
C11 H11B 0.9900
C12 H12A 0.9900
C12 H12B 0.9900
O1' C9' 1.457(14)
O1' C12' 1.458(12)
C9' C10' 1.508(14)
C9' H9'1 0.9900
C9' H9'2 0.9900
C10' C11' 1.521(15)
C10' H10C 0.9900
C10' H10D 0.9900
C11' C12' 1.513(13)
C11' H11C 0.9900
C11' H11D 0.9900
C12' H12C 0.9900
C12' H12D 0.9900
O2 C13 1.439(6)
O2 C16 1.448(6)
C13 C14 1.517(6)
C13 H13A 0.9900
C13 H13B 0.9900
C14 C15 1.513(4)
C14 H14A 0.9900
C14 H14B 0.9900
C15 C16 1.498(6)
C15 H15A 0.9900
C15 H15B 0.9900
C16 H16A 0.9900
C16 H16B 0.9900
O2' C16' 1.439(12)
O2' C13' 1.463(12)
C13' C14' 1.484(10)
C13' H13C 0.9900
C13' H13D 0.9900
C14' C15' 1.522(7)
C14' H14C 0.9900
C14' H14D 0.9900
C15' C16' 1.513(11)
C15' H15C 0.9900
C15' H15D 0.9900
C16' H16C 0.9900
C16' H16D 0.9900
O3 C17 1.439(3)
O3 C20 1.445(2)
C17 C18 1.522(3)
C17 H17A 0.9900
C17 H17B 0.9900
C18 C19 1.498(3)
C18 H18A 0.9900
C18 H18B 0.9900
C19 C20 1.488(3)
C19 H19A 0.9900
C19 H19B 0.9900
C20 H20A 0.9900
C20 H20B 0.9900
O3' C20' 1.439(13)
O3' C17' 1.445(14)
C17' C18' 1.510(14)
C17' H17C 0.9900
C17' H17D 0.9900
C18' C19' 1.489(14)
C18' H18C 0.9900
C18' H18D 0.9900
C19' C20' 1.532(13)
C19' H19C 0.9900
C19' H19D 0.9900
C20' H20C 0.9900
C20' H20D 0.9900
O4 C21' 1.432(11)
O4 C24 1.442(6)
O4 C21 1.448(6)
O4 C24' 1.467(10)
C21 C22 1.528(6)
C21 H21A 0.9900
C21 H21B 0.9900
C22 C23 1.519(4)
C22 H22A 0.9900
C22 H22B 0.9900
C23 C24 1.526(7)
C23 H23A 0.9900
C23 H23B 0.9900
C24 H24A 0.9900
C24 H24B 0.9900
C21' C22' 1.493(11)
C21' H21C 0.9900
C21' H21D 0.9900
C22' C23' 1.528(7)
C22' H22C 0.9900
C22' H22D 0.9900
C23' C24' 1.500(10)
C23' H23C 0.9900
C23' H23D 0.9900
C24' H24C 0.9900
C24' H24D 0.9900

loop_
_geom_torsion_atom_site_label_1
_geom_torsion_atom_site_label_2
_geom_torsion_atom_site_label_3
_geom_torsion_atom_site_label_4
_geom_torsion
O2' Li1 Li2 O3' 162.8(8)
O1 Li1 Li2 O3' -10.4(7)
O2 Li1 Li2 O3' 163.9(7)
O1' Li1 Li2 O3' -12.0(8)
C5' Li1 Li2 O3' 59.5(8)
C1 Li1 Li2 O3' -101.7(7)
C5 Li1 Li2 O3' 64.2(7)
O2' Li1 Li2 O4 -0.6(5)
O1 Li1 Li2 O4 -173.77(17)
O2 Li1 Li2 O4 0.6(3)
O1' Li1 Li2 O4 -175.3(4)
C5' Li1 Li2 O4 -103.9(4)
C1 Li1 Li2 O4 94.90(12)
C5 Li1 Li2 O4 -99.19(15)
O2' Li1 Li2 O3 -173.1(5)
O1 Li1 Li2 O3 13.7(3)
O2 Li1 Li2 O3 -172.0(3)
O1' Li1 Li2 O3 12.1(5)
C5' Li1 Li2 O3 83.6(4)
C1 Li1 Li2 O3 -77.7(2)
C5 Li1 Li2 O3 88.2(2)
O2' Li1 Li2 C5 98.6(5)
O1 Li1 Li2 C5 -74.6(2)
O2 Li1 Li2 C5 99.8(3)
O1' Li1 Li2 C5 -76.1(4)
C5' Li1 Li2 C5 -4.7(5)
C1 Li1 Li2 C5 -165.91(14)
O2' Li1 Li2 C1 -95.5(5)
O1 Li1 Li2 C1 91.3(2)
O2 Li1 Li2 C1 -94.3(2)
O1' Li1 Li2 C1 89.8(4)
C5' Li1 Li2 C1 161.2(4)
C5 Li1 Li2 C1 165.91(14)
O2' Li1 Li2 C5' 103.3(6)
O1 Li1 Li2 C5' -69.9(4)
O2 Li1 Li2 C5' 104.4(5)
O1' Li1 Li2 C5' -71.5(6)
C1 Li1 Li2 C5' -161.2(4)
C5 Li1 Li2 C5' 4.7(5)
C4 S1 C1 C2 -0.3(4)
C4 S1 C1 C2' 15(4)
C4 S1 C1 S1' -2.3(4)
C4 S1 C1 Li1 146.8(3)
C4 S1 C1 Li2 -135.1(3)
O2' Li1 C1 C2 8.1(5)
O1 Li1 C1 C2 117.2(3)
O2 Li1 C1 C2 3.7(4)
O1' Li1 C1 C2 135.9(6)
C5' Li1 C1 C2 -122.9(4)
C5 Li1 C1 C2 -116.9(3)
Li2 Li1 C1 C2 -104.8(3)
O2' Li1 C1 C2' -121.2(7)
O1 Li1 C1 C2' -12.1(6)
O2 Li1 C1 C2' -125.7(6)
O1' Li1 C1 C2' 6.5(8)
C5' Li1 C1 C2' 107.7(7)
C5 Li1 C1 C2' 113.8(6)
Li2 Li1 C1 C2' 125.9(6)
O2' Li1 C1 S1' 16.3(4)
O1 Li1 C1 S1' 125.4(2)
O2 Li1 C1 S1' 11.9(3)
O1' Li1 C1 S1' 144.0(5)
C5' Li1 C1 S1' -114.7(4)
C5 Li1 C1 S1' -108.7(2)
Li2 Li1 C1 S1' -96.58(19)
O2' Li1 C1 S1 -128.4(4)
O1 Li1 C1 S1 -19.34(16)
O2 Li1 C1 S1 -132.88(18)
O1' Li1 C1 S1 -0.7(5)
C5' Li1 C1 S1 100.5(4)
C5 Li1 C1 S1 106.57(13)
Li2 Li1 C1 S1 118.67(10)
O2' Li1 C1 Li2 112.9(4)
O1 Li1 C1 Li2 -138.01(14)
O2 Li1 C1 Li2 108.46(19)
O1' Li1 C1 Li2 -119.4(5)
C5' Li1 C1 Li2 -18.1(4)
C5 Li1 C1 Li2 -12.10(12)
O3' Li2 C1 C2 -110.1(7)
O4 Li2 C1 C2 16.0(3)
O3 Li2 C1 C2 -94.1(3)
C5 Li2 C1 C2 137.9(3)
C5' Li2 C1 C2 140.6(4)
Li1 Li2 C1 C2 125.3(3)
O3' Li2 C1 C2' 15.0(10)
O4 Li2 C1 C2' 141.2(7)
O3 Li2 C1 C2' 31.0(7)
C5 Li2 C1 C2' -97.0(7)
C5' Li2 C1 C2' -94.2(8)
Li1 Li2 C1 C2' -109.6(7)
O3' Li2 C1 S1' -114.1(7)
O4 Li2 C1 S1' 12.04(18)
O3 Li2 C1 S1' -98.09(18)
C5 Li2 C1 S1' 133.87(18)
C5' Li2 C1 S1' 136.6(4)
Li1 Li2 C1 S1' 121.26(17)
O3' Li2 C1 S1 20.8(7)
O4 Li2 C1 S1 146.88(10)
O3 Li2 C1 S1 36.75(16)
C5 Li2 C1 S1 -91.29(15)
C5' Li2 C1 S1 -88.5(4)
Li1 Li2 C1 S1 -103.90(12)
O3' Li2 C1 Li1 124.6(7)
O4 Li2 C1 Li1 -109.22(12)
O3 Li2 C1 Li1 140.65(13)
C5 Li2 C1 Li1 12.61(13)
C5' Li2 C1 Li1 15.4(3)
C2' C1 C2 C3 -2.3(9)
S1' C1 C2 C3 167(3)
S1 C1 C2 C3 -0.1(8)
Li1 C1 C2 C3 -139.2(7)
Li2 C1 C2 C3 139.4(7)
C1 C2 C3 C4 0.5(14)
C2 C3 C4 S1 -0.6(13)
C1 S1 C4 C3 0.5(9)
C2 C1 S1' C4' -10(3)
C2' C1 S1' C4' 0.7(17)
S1 C1 S1' C4' 3.3(16)
Li1 C1 S1' C4' -141.6(16)
Li2 C1 S1' C4' 143.5(16)
C2 C1 C2' C3' 0.4(17)
S1' C1 C2' C3' -1.2(18)
S1 C1 C2' C3' -165(5)
Li1 C1 C2' C3' 143.8(16)
Li2 C1 C2' C3' -131.4(15)
C1 C2' C3' C4' 1(4)
C2' C3' C4' S1' -1(4)
C1 S1' C4' C3' 0(3)
C8 S2 C5 C6 -4.7(3)
C8 S2 C5 Li2 153.7(2)
C8 S2 C5 Li1 -128.2(2)
O3' Li2 C5 C6 120.7(7)
O4 Li2 C5 C6 7.6(5)
O3 Li2 C5 C6 122.0(5)
C1 Li2 C5 C6 -112.5(5)
C5' Li2 C5 C6 -140(5)
Li1 Li2 C5 C6 -100.1(5)
O3' Li2 C5 S2 -28.9(5)
O4 Li2 C5 S2 -141.92(14)
O3 Li2 C5 S2 -27.5(2)
C1 Li2 C5 S2 97.98(17)
C5' Li2 C5 S2 70(4)
Li1 Li2 C5 S2 110.37(17)
O3' Li2 C5 Li1 -139.2(5)
O4 Li2 C5 Li1 107.71(13)
O3 Li2 C5 Li1 -137.87(14)
C1 Li2 C5 Li1 -12.39(12)
C5' Li2 C5 Li1 -40(4)
O2' Li1 C5 C6 21.1(5)
O1 Li1 C5 C6 -86.1(3)
O2 Li1 C5 C6 26.7(3)
O1' Li1 C5 C6 -103.2(5)
C5' Li1 C5 C6 -79(3)
C1 Li1 C5 C6 144.2(3)
Li2 Li1 C5 C6 131.7(3)
O2' Li1 C5 S2 140.5(4)
O1 Li1 C5 S2 33.3(2)
O2 Li1 C5 S2 146.1(2)
O1' Li1 C5 S2 16.2(5)
C5' Li1 C5 S2 40(3)
C1 Li1 C5 S2 -96.45(16)
Li2 Li1 C5 S2 -108.9(2)
O2' Li1 C5 Li2 -110.6(4)
O1 Li1 C5 Li2 142.26(14)
O2 Li1 C5 Li2 -105.0(2)
O1' Li1 C5 Li2 125.2(5)
C5' Li1 C5 Li2 149(3)
C1 Li1 C5 Li2 12.48(12)
S2 C5 C6 C7 3.0(5)
Li2 C5 C6 C7 -148.8(3)
Li1 C5 C6 C7 129.6(4)
C5 C6 C7 C8 0.8(6)
C6 C7 C8 S2 -4.3(5)
C5 S2 C8 C7 5.4(3)
C8' S2' C5' C6' 11.9(11)
C8' S2' C5' Li1 148.6(7)
C8' S2' C5' Li2 -138.5(8)
O2' Li1 C5' C6' 124.7(10)
O1 Li1 C5' C6' 21.2(10)
O2 Li1 C5' C6' 130.6(9)
O1' Li1 C5' C6' 4.2(11)
C1 Li1 C5' C6' -106.5(9)
C5 Li1 C5' C6' -152(4)
Li2 Li1 C5' C6' -123.8(11)
O2' Li1 C5' S2' -5.8(9)
O1 Li1 C5' S2' -109.3(6)
O2 Li1 C5' S2' 0.0(8)
O1' Li1 C5' S2' -126.3(8)
C1 Li1 C5' S2' 123.0(6)
C5 Li1 C5' S2' 77(3)
Li2 Li1 C5' S2' 105.7(7)
O2' Li1 C5' Li2 -111.5(5)
O1 Li1 C5' Li2 145.02(17)
O2 Li1 C5' Li2 -105.7(3)
O1' Li1 C5' Li2 128.0(5)
C1 Li1 C5' Li2 17.3(3)
C5 Li1 C5' Li2 -29(3)
O3' Li2 C5' C6' -29.7(11)
O4 Li2 C5' C6' -144.9(9)
O3 Li2 C5' C6' -26.4(12)
C5 Li2 C5' C6' -111(5)
C1 Li2 C5' C6' 95.5(10)
Li1 Li2 C5' C6' 111.5(11)
O3' Li2 C5' S2' 112.5(9)
O4 Li2 C5' S2' -2.7(9)
O3 Li2 C5' S2' 115.8(7)
C5 Li2 C5' S2' 31(4)
C1 Li2 C5' S2' -122.3(7)
Li1 Li2 C5' S2' -106.3(9)
O3' Li2 C5' Li1 -141.2(5)
O4 Li2 C5' Li1 103.6(3)
O3 Li2 C5' Li1 -137.9(2)
C5 Li2 C5' Li1 137(5)
C1 Li2 C5' Li1 -16.0(3)
S2' C5' C6' C7' -8.6(11)
Li1 C5' C6' C7' -141.2(12)
Li2 C5' C6' C7' 134.9(13)
C5' C6' C7' C8' -0.1(16)
C6' C7' C8' S2' 9.1(19)
C5' S2' C8' C7' -12.3(15)
O2' Li1 O1 C12 -85.1(4)
O2 Li1 O1 C12 -85.8(3)
O1' Li1 O1 C12 92.8(11)
C5' Li1 O1 C12 31.7(4)
C1 Li1 O1 C12 158.41(14)
C5 Li1 O1 C12 32.6(2)
Li2 Li1 O1 C12 88.9(2)
O2' Li1 O1 C9 96.1(5)
O2 Li1 O1 C9 95.4(3)
O1' Li1 O1 C9 -86.0(11)
C5' Li1 O1 C9 -147.1(4)
C1 Li1 O1 C9 -20.3(2)
C5 Li1 O1 C9 -146.12(18)
Li2 Li1 O1 C9 -89.9(3)
C12 O1 C9 C10 -31.6(2)
Li1 O1 C9 C10 147.4(2)
O1 C9 C10 C11 9.8(3)
C9 C10 C11 C12 13.8(3)
C9 O1 C12 C11 40.82(19)
Li1 O1 C12 C11 -138.20(19)
C10 C11 C12 O1 -32.9(2)
O2' Li1 O1' C9' 64.7(19)
O1 Li1 O1' C9' 62.4(19)
O2 Li1 O1' C9' 64.0(18)
C5' Li1 O1' C9' -176.5(18)
C1 Li1 O1' C9' -59.1(18)
C5 Li1 O1' C9' -173.3(17)
Li2 Li1 O1' C9' -120.4(17)
O2' Li1 O1' C12' -83.2(16)
O1 Li1 O1' C12' -85.5(17)
O2 Li1 O1' C12' -83.9(15)
C5' Li1 O1' C12' 35.5(16)
C1 Li1 O1' C12' 153.0(14)
C5 Li1 O1' C12' 38.7(15)
Li2 Li1 O1' C12' 91.7(15)
C12' O1' C9' C10' -20(3)
Li1 O1' C9' C10' -172(2)
O1' C9' C10' C11' 38(4)
C9' C10' C11' C12' -42(3)
C9' O1' C12' C11' -8(2)
Li1 O1' C12' C11' 144.4(17)
C10' C11' C12' O1' 32(3)
O2' Li1 O2 C13 54(6)
O1 Li1 O2 C13 61.4(4)
O1' Li1 O2 C13 60.8(6)
C5' Li1 O2 C13 -47.7(6)
C1 Li1 O2 C13 -175.5(4)
C5 Li1 O2 C13 -56.0(4)
Li2 Li1 O2 C13 -115.2(4)
O2' Li1 O2 C16 -72(6)
O1 Li1 O2 C16 -65.3(4)
O1' Li1 O2 C16 -65.9(6)
C5' Li1 O2 C16 -174.5(5)
C1 Li1 O2 C16 57.8(4)
C5 Li1 O2 C16 177.2(4)
Li2 Li1 O2 C16 118.1(4)
C16 O2 C13 C14 -7.9(7)
Li1 O2 C13 C14 -134.4(4)
O2 C13 C14 C15 26.9(5)
C13 C14 C15 C16 -34.8(5)
C13 O2 C16 C15 -14.7(7)
Li1 O2 C16 C15 118.6(5)
C14 C15 C16 O2 31.1(7)
O1 Li1 O2' C16' -85.4(11)
O2 Li1 O2' C16' 88(6)
O1' Li1 O2' C16' -86.1(12)
C5' Li1 O2' C16' 168.0(10)
C1 Li1 O2' C16' 36.5(11)
C5 Li1 O2' C16' 159.4(10)
Li2 Li1 O2' C16' 98.7(11)
O1 Li1 O2' C13' 61.8(10)
O2 Li1 O2' C13' -125(7)
O1' Li1 O2' C13' 61.0(11)
C5' Li1 O2' C13' -44.9(11)
C1 Li1 O2' C13' -176.4(9)
C5 Li1 O2' C13' -53.4(10)
Li2 Li1 O2' C13' -114.1(9)
C16' O2' C13' C14' 34.3(15)
Li1 O2' C13' C14' -115.5(11)
O2' C13' C14' C15' -41.3(12)
C13' C14' C15' C16' 33.3(11)
C13' O2' C16' C15' -12.7(15)
Li1 O2' C16' C15' 140.6(9)
C14' C15' C16' O2' -13.1(14)
O3' Li2 O3 C17 70.5(15)
O4 Li2 O3 C17 -174.05(17)
C5 Li2 O3 C17 66.2(2)
C1 Li2 O3 C17 -59.7(2)
C5' Li2 O3 C17 59.9(4)
Li1 Li2 O3 C17 -0.9(3)
O3' Li2 O3 C20 -62.2(15)
O4 Li2 O3 C20 53.20(18)
C5 Li2 O3 C20 -66.6(2)
C1 Li2 O3 C20 167.50(14)
C5' Li2 O3 C20 -72.9(4)
Li1 Li2 O3 C20 -133.6(2)
C20 O3 C17 C18 -1.1(4)
Li2 O3 C17 C18 -139.5(3)
O3 C17 C18 C19 22.8(4)
C17 C18 C19 C20 -35.0(3)
C17 O3 C20 C19 -21.3(3)
Li2 O3 C20 C19 113.01(17)
C18 C19 C20 O3 35.0(2)
O4 Li2 O3' C20' 73.0(17)
O3 Li2 O3' C20' 142(3)
C5 Li2 O3' C20' -41.8(17)
C1 Li2 O3' C20' -161.2(14)
C5' Li2 O3' C20' -47.6(17)
Li1 Li2 O3' C20' -91.2(17)
O4 Li2 O3' C17' -146(3)
O3 Li2 O3' C17' -77(3)
C5 Li2 O3' C17' 99(3)
C1 Li2 O3' C17' -20(3)
C5' Li2 O3' C17' 93(3)
Li1 Li2 O3' C17' 50(3)
C20' O3' C17' C18' -11(5)
Li2 O3' C17' C18' -159(3)
O3' C17' C18' C19' 30(5)
C17' C18' C19' C20' -36(3)
C17' O3' C20' C19' -12(4)
Li2 O3' C20' C19' 129.6(16)
C18' C19' C20' O3' 30(2)
O3' Li2 O4 C21' -164.0(12)
O3 Li2 O4 C21' 178.8(11)
C5 Li2 O4 C21' -58.8(11)
C1 Li2 O4 C21' 63.0(11)
C5' Li2 O4 C21' -55.4(12)
Li1 Li2 O4 C21' 3.4(11)
O3' Li2 O4 C24 51.5(7)
O3 Li2 O4 C24 34.3(5)
C5 Li2 O4 C24 156.7(5)
C1 Li2 O4 C24 -81.5(5)
C5' Li2 O4 C24 160.1(6)
Li1 Li2 O4 C24 -141.1(5)
O3' Li2 O4 C21 -162.5(8)
O3 Li2 O4 C21 -179.7(6)
C5 Li2 O4 C21 -57.3(6)
C1 Li2 O4 C21 64.5(6)
C5' Li2 O4 C21 -53.8(7)
Li1 Li2 O4 C21 5.0(6)
O3' Li2 O4 C24' 55.8(9)
O3 Li2 O4 C24' 38.6(7)
C5 Li2 O4 C24' 161.0(7)
C1 Li2 O4 C24' -77.2(7)
C5' Li2 O4 C24' 164.4(8)
Li1 Li2 O4 C24' -136.7(7)
C21' O4 C21 C22 -11(23)
C24 O4 C21 C22 -19.5(9)
C24' O4 C21 C22 -27.8(11)
Li2 O4 C21 C22 -170.6(4)
O4 C21 C22 C23 38.2(8)
C21 C22 C23 C24 -41.3(7)
C21' O4 C24 C23 -8.1(12)
C21 O4 C24 C23 -7.5(8)
C24' O4 C24 C23 116(6)
Li2 O4 C24 C23 141.5(3)
C22 C23 C24 O4 31.3(7)
C24 O4 C21' C22' 8.1(16)
C21 O4 C21' C22' -163(25)
C24' O4 C21' C22' 0.1(18)
Li2 O4 C21' C22' -142.4(8)
O4 C21' C22' C23' -26.4(17)
C21' C22' C23' C24' 41.5(14)
C21' O4 C24' C23' 26.6(15)
C24 O4 C24' C23' -31(5)
C21 O4 C24' C23' 27.8(13)
Li2 O4 C24' C23' 171.6(6)
C22' C23' C24' O4 -40.7(11)
